data_7232479
loop_
_publ_author_name
'Joseph, Abhinav'
'Rodrigues Alves, Joana S.'
'Bernardes, Carlos E. S.'
'Piedade, M. F\'atima M.'
'Minas da Piedade, Manuel E.'

_publ_section_title
;
 Tautomer selection through solvate formation: the case of
 5-hydroxynicotinic acid
;
_journal_issue 13
_journal_name_full CrystEngComm
_journal_page_first 2220
_journal_paper_doi 10.1039/C8CE02108B
_journal_volume 21
_journal_year 2019
_chemical_formula_sum 'C8 H11 N O4 S'
_chemical_formula_weight 217.24
_space_group_crystal_system monoclinic
_space_group_IT_number 14
_space_group_name_Hall '-P 2ybc'
_space_group_name_H-M_alt 'P 1 21/c 1'
_symmetry_space_group_name_Hall '-P 2ybc'
_symmetry_space_group_name_H-M 'P 1 21/c 1'
_atom_sites_solution_hydrogens mixed
_audit_creation_method SHELXL-2017/1
_audit_update_record
;
2019-02-15 deposited with the CCDC.    2019-02-20 downloaded from the CCDC.
;
_cell_angle_alpha 90
_cell_angle_beta 93.269(7)
_cell_angle_gamma 90
_cell_formula_units_Z 4
_cell_length_a 5.2638(7)
_cell_length_b 22.580(3)
_cell_length_c 8.5353(11)
_cell_measurement_reflns_used 6285
_cell_measurement_temperature 296(2)
_cell_measurement_theta_max 28.17
_cell_measurement_theta_min 3.00
_cell_volume 1012.8(2)
_computing_cell_refinement 'Bruker SAINT'
_computing_data_collection 'Bruker APEX2'
_computing_data_reduction 'Bruker SAINT'
_computing_molecular_graphics Mercury
_computing_structure_refinement 'SHELXL-2017/1 (Sheldrick, 2017)'
_computing_structure_solution 'SHELXS-97 (Sheldrick, 2008)'
_diffrn_ambient_temperature 296(2)
_diffrn_measured_fraction_theta_full 0.981
_diffrn_measured_fraction_theta_max 0.977
_diffrn_measurement_device_type 'Bruker APEX-II CCD'
_diffrn_measurement_method '\f and \w scans'
_diffrn_radiation_type MoK\a
_diffrn_radiation_wavelength 0.71073
_diffrn_reflns_av_R_equivalents 0.1359
_diffrn_reflns_av_unetI/netI 0.2139
_diffrn_reflns_Laue_measured_fraction_full 0.981
_diffrn_reflns_Laue_measured_fraction_max 0.977
_diffrn_reflns_limit_h_max 7
_diffrn_reflns_limit_h_min -7
_diffrn_reflns_limit_k_max 32
_diffrn_reflns_limit_k_min -31
_diffrn_reflns_limit_l_max 12
_diffrn_reflns_limit_l_min -11
_diffrn_reflns_number 23477
_diffrn_reflns_point_group_measured_fraction_full 0.981
_diffrn_reflns_point_group_measured_fraction_max 0.977
_diffrn_reflns_theta_full 25.242
_diffrn_reflns_theta_max 30.678
_diffrn_reflns_theta_min 2.555
_exptl_absorpt_coefficient_mu 0.308
_exptl_absorpt_correction_T_max 0.7461
_exptl_absorpt_correction_T_min 0.6885
_exptl_absorpt_correction_type psi-scan
_exptl_crystal_colour colourless
_exptl_crystal_density_diffrn 1.425
_exptl_crystal_description paralelipipedic
_exptl_crystal_F_000 456
_exptl_crystal_size_max 0.250
_exptl_crystal_size_mid 0.200
_exptl_crystal_size_min 0.150
_refine_diff_density_max 1.494
_refine_diff_density_min -0.470
_refine_diff_density_rms 0.085
_refine_ls_extinction_method none
_refine_ls_goodness_of_fit_ref 0.972
_refine_ls_hydrogen_treatment mixed
_refine_ls_matrix_type full
_refine_ls_number_parameters 135
_refine_ls_number_reflns 3069
_refine_ls_number_restraints 0
_refine_ls_restrained_S_all 0.972
_refine_ls_R_factor_all 0.1740
_refine_ls_R_factor_gt 0.0742
_refine_ls_shift/su_max 0.000
_refine_ls_shift/su_mean 0.000
_refine_ls_structure_factor_coef Fsqd
_refine_ls_weighting_details 'w=1/[\s^2^(Fo^2^)+(0.1335P)^2^] where P=(Fo^2^+2Fc^2^)/3'
_refine_ls_weighting_scheme calc
_refine_ls_wR_factor_gt 0.2101
_refine_ls_wR_factor_ref 0.2378
_reflns_Friedel_coverage 0.000
_reflns_number_gt 1446
_reflns_number_total 3069
_reflns_threshold_expression 'I > 2\s(I)'
_cod_data_source_file c8ce02108b2.cif
_cod_data_source_block shelx_CCDC3
_cod_depositor_comments 'Adding full bibliography for 7232476--7232479.cif.'
_cod_database_code 7232479
_shelx_shelxl_version_number 2017/1
_shelx_space_group_comment
;
The symmetry employed for this shelxl refinement is uniquely defined
by the following loop, which should always be used as a source of
symmetry information in preference to the above space-group names.
They are only intended as comments.
;
_shelx_estimated_absorpt_t_min 0.927
_shelx_estimated_absorpt_t_max 0.955

loop_
_space_group_symop_operation_xyz
'x, y, z'
'-x, y+1/2, -z+1/2'
'-x, -y, -z'
'x, -y-1/2, z-1/2'

loop_
_atom_site_label
_atom_site_type_symbol
_atom_site_fract_x
_atom_site_fract_y
_atom_site_fract_z
_atom_site_U_iso_or_equiv
_atom_site_adp_type
_atom_site_occupancy
_atom_site_site_symmetry_order
_atom_site_calc_flag
_atom_site_refinement_flags_posn
_atom_site_refinement_flags_adp
H1O H 0.038(7) 0.5564(17) 0.310(4) 0.039(10) Uiso 1 1 d . .
H3 H 0.642(7) 0.7339(18) 0.086(4) 0.043(12) Uiso 1 1 d . .
S1 S 0.31521(18) 0.45010(5) 0.22579(11) 0.0522(3) Uani 1 1 d . .
O3 O 0.5573(4) 0.71544(11) 0.1168(2) 0.0341(5) Uani 1 1 d . .
O2 O 0.4410(4) 0.80342(11) 0.2050(3) 0.0456(6) Uani 1 1 d . .
N1 N -0.1154(4) 0.72499(12) 0.4571(2) 0.0316(6) Uani 1 1 d . .
C5 C -0.1357(5) 0.66697(15) 0.4536(3) 0.0351(7) Uani 1 1 d . .
H5 H -0.257691 0.649342 0.512943 0.042 Uiso 1 1 calc R U
C2 C 0.2252(5) 0.71787(13) 0.2858(3) 0.0256(6) Uani 1 1 d . .
C6 C 0.4197(5) 0.75059(14) 0.1992(3) 0.0285(6) Uani 1 1 d . .
O1 O -0.0274(6) 0.57218(12) 0.3698(4) 0.0566(7) Uani 1 1 d . .
C3 C 0.2013(5) 0.65734(14) 0.2824(3) 0.0315(6) Uani 1 1 d . .
H3A H 0.309002 0.634433 0.224538 0.038 Uiso 1 1 calc R U
O4 O 0.2609(5) 0.51443(12) 0.1852(3) 0.0618(8) Uani 1 1 d . .
C4 C 0.0138(5) 0.63077(15) 0.3668(3) 0.0349(7) Uani 1 1 d . .
C1 C 0.0608(5) 0.75115(14) 0.3746(3) 0.0284(6) Uani 1 1 d . .
H1 H 0.074794 0.792209 0.376140 0.034 Uiso 1 1 calc R U
C7 C 0.6473(11) 0.4469(3) 0.2648(10) 0.126(3) Uani 1 1 d . .
H7A H 0.696127 0.407011 0.291678 0.189 Uiso 1 1 calc R U
H7B H 0.731498 0.459060 0.173343 0.189 Uiso 1 1 calc R U
H7C H 0.695139 0.472746 0.350733 0.189 Uiso 1 1 calc R U
C8 C 0.2910(11) 0.4120(2) 0.0494(6) 0.0840(15) Uani 1 1 d . .
H8A H 0.323808 0.370680 0.068267 0.126 Uiso 1 1 calc R U
H8B H 0.122654 0.416746 0.001666 0.126 Uiso 1 1 calc R U
H8C H 0.413053 0.427336 -0.019423 0.126 Uiso 1 1 calc R U

loop_
_atom_site_aniso_label
_atom_site_aniso_U_11
_atom_site_aniso_U_22
_atom_site_aniso_U_33
_atom_site_aniso_U_23
_atom_site_aniso_U_13
_atom_site_aniso_U_12
S1 0.0615(6) 0.0382(7) 0.0590(6) -0.0001(4) 0.0216(4) -0.0006(4)
O3 0.0370(11) 0.0272(13) 0.0405(11) -0.0018(8) 0.0236(9) -0.0003(10)
O2 0.0514(13) 0.0315(15) 0.0572(13) -0.0043(10) 0.0318(10) -0.0029(10)
N1 0.0315(11) 0.0334(17) 0.0310(11) -0.0031(9) 0.0120(9) 0.0014(10)
C5 0.0350(14) 0.037(2) 0.0350(13) 0.0035(11) 0.0173(11) 0.0012(13)
C2 0.0261(12) 0.0262(17) 0.0256(11) -0.0017(9) 0.0091(9) 0.0007(10)
C6 0.0312(13) 0.0260(17) 0.0289(12) 0.0014(10) 0.0084(10) -0.0010(12)
O1 0.0722(16) 0.0240(15) 0.0780(17) -0.0047(12) 0.0426(14) -0.0115(12)
C3 0.0319(13) 0.0276(18) 0.0364(13) -0.0036(11) 0.0147(10) 0.0015(11)
O4 0.0796(18) 0.0310(18) 0.0777(18) -0.0020(12) 0.0293(14) 0.0179(13)
C4 0.0407(15) 0.0255(18) 0.0398(15) -0.0002(11) 0.0136(11) -0.0019(12)
C1 0.0313(12) 0.0246(16) 0.0304(12) -0.0018(10) 0.0118(10) 0.0005(11)
C7 0.082(4) 0.052(4) 0.239(9) 0.021(4) -0.050(4) -0.010(3)
C8 0.119(4) 0.052(3) 0.083(3) -0.012(2) 0.026(3) 0.011(3)

loop_
_atom_type_symbol
_atom_type_description
_atom_type_scat_dispersion_real
_atom_type_scat_dispersion_imag
_atom_type_scat_source
C C 0.0033 0.0016 'International Tables Vol C Tables 4.2.6.8 and 6.1.1.4'
H H 0.0000 0.0000 'International Tables Vol C Tables 4.2.6.8 and 6.1.1.4'
N N 0.0061 0.0033 'International Tables Vol C Tables 4.2.6.8 and 6.1.1.4'
O O 0.0106 0.0060 'International Tables Vol C Tables 4.2.6.8 and 6.1.1.4'
S S 0.1246 0.1234 'International Tables Vol C Tables 4.2.6.8 and 6.1.1.4'

loop_
_geom_angle_atom_site_label_1
_geom_angle_atom_site_label_2
_geom_angle_atom_site_label_3
_geom_angle
O4 S1 C8 105.9(2)
O4 S1 C7 104.8(2)
C8 S1 C7 99.6(3)
C6 O3 H3 104(3)
C5 N1 C1 119.2(2)
N1 C5 C4 123.7(3)
N1 C5 H5 118.1
C4 C5 H5 118.1
C3 C2 C1 119.1(2)
C3 C2 C6 123.2(2)
C1 C2 C6 117.7(3)
O2 C6 O3 125.0(3)
O2 C6 C2 122.5(2)
O3 C6 C2 112.5(3)
C4 O1 H1O 113(3)
C2 C3 C4 119.0(2)
C2 C3 H3A 120.5
C4 C3 H3A 120.5
O1 C4 C5 118.5(3)
O1 C4 C3 123.8(3)
C5 C4 C3 117.8(3)
N1 C1 C2 121.2(3)
N1 C1 H1 119.4
C2 C1 H1 119.4
S1 C7 H7A 109.5
S1 C7 H7B 109.5
H7A C7 H7B 109.5
S1 C7 H7C 109.5
H7A C7 H7C 109.5
H7B C7 H7C 109.5
S1 C8 H8A 109.5
S1 C8 H8B 109.5
H8A C8 H8B 109.5
S1 C8 H8C 109.5
H8A C8 H8C 109.5
H8B C8 H8C 109.5

loop_
_geom_bond_atom_site_label_1
_geom_bond_atom_site_label_2
_geom_bond_distance
S1 O4 1.517(3)
S1 C8 1.733(5)
S1 C7 1.762(5)
O3 C6 1.307(3)
O3 H3 0.67(4)
O2 C6 1.199(4)
N1 C5 1.315(4)
N1 C1 1.334(3)
C5 C4 1.379(4)
C5 H5 0.9300
C2 C3 1.373(4)
C2 C1 1.401(4)
C2 C6 1.492(4)
O1 C4 1.341(4)
O1 H1O 0.72(4)
C3 C4 1.391(4)
C3 H3A 0.9300
C1 H1 0.9300
C7 H7A 0.9600
C7 H7B 0.9600
C7 H7C 0.9600
C8 H8A 0.9600
C8 H8B 0.9600
C8 H8C 0.9600
